data_2218080
loop_
_publ_author_name
'Wong, Richard Chee Seng'
'Ooi, Mei Lee'
'Ng, Seik Weng'

_publ_section_title
(\m-4-Methylbenzenethiolato-\k^2^<i>S</i>:<i>S</i>)bis[carbonyl(\h^5^-cyclopentadienyl)molybdenum(II)]
_journal_coeditor_code CI2579
_journal_issue 5
_journal_name_full 'Acta Crystallographica Section E'
_journal_page_first m695
_journal_paper_doi 10.1107/S1600536808010751
_journal_volume 64
_journal_year 2008
_chemical_formula_iupac '[Mo2 (C5 H5)2 (C7 H7 S)2 (C O)2]'
_chemical_formula_moiety 'C26 H24 Mo2 O2 S2'
_chemical_formula_sum 'C26 H24 Mo2 O2 S2'
_chemical_formula_weight 624.45
_chemical_name_systematic
;
(\m-4-Methylbenzenethiolato-\k^2^S:S)bis[carbonyl(\h^5^-
cyclopentadienyl)molybdenum(II)]
;
_space_group_IT_number 14
_symmetry_cell_setting monoclinic
_symmetry_space_group_name_Hall '-P 2yn'
_symmetry_space_group_name_H-M 'P 1 21/n 1'
_atom_sites_solution_hydrogens geom
_atom_sites_solution_primary direct
_atom_sites_solution_secondary difmap
_audit_creation_method SHELXL-97
_cell_angle_alpha 90.00
_cell_angle_beta 104.901(2)
_cell_angle_gamma 90.00
_cell_formula_units_Z 4
_cell_length_a 13.245(2)
_cell_length_b 10.1350(10)
_cell_length_c 18.042(2)
_cell_measurement_reflns_used 2210
_cell_measurement_temperature 100(2)
_cell_measurement_theta_max 24.8
_cell_measurement_theta_min 2.3
_cell_volume 2340.5(5)
_computing_cell_refinement 'SAINT (Bruker, 2007)'
_computing_data_collection 'APEX2 (Bruker, 2007)'
_computing_data_reduction 'SAINT (Bruker, 2007)'
_computing_molecular_graphics 'X-SEED (Barbour, 2001)'
_computing_publication_material 'publCIF (Westrip, 2008)'
_computing_structure_refinement 'SHELXL97 (Sheldrick, 2008)'
_computing_structure_solution 'SHELXS97 (Sheldrick, 2008)'
_diffrn_ambient_temperature 100(2)
_diffrn_measured_fraction_theta_full 0.999
_diffrn_measured_fraction_theta_max 0.999
_diffrn_measurement_device_type 'Bruker APEXII'
_diffrn_measurement_method '\f and \w'
_diffrn_radiation_monochromator graphite
_diffrn_radiation_source 'fine-focus sealed tube'
_diffrn_radiation_type MoK\a
_diffrn_radiation_wavelength 0.71073
_diffrn_reflns_av_R_equivalents 0.0476
_diffrn_reflns_av_sigmaI/netI 0.0609
_diffrn_reflns_limit_h_max 16
_diffrn_reflns_limit_h_min -17
_diffrn_reflns_limit_k_max 13
_diffrn_reflns_limit_k_min -7
_diffrn_reflns_limit_l_max 23
_diffrn_reflns_limit_l_min -23
_diffrn_reflns_number 14384
_diffrn_reflns_theta_full 27.50
_diffrn_reflns_theta_max 27.50
_diffrn_reflns_theta_min 1.71
_diffrn_standards_decay_% 0
_diffrn_standards_interval_count 0
_diffrn_standards_interval_time 0
_diffrn_standards_number 0
_exptl_absorpt_coefficient_mu 1.272
_exptl_absorpt_correction_T_max 0.928
_exptl_absorpt_correction_T_min 0.758
_exptl_absorpt_correction_type multi-scan
_exptl_absorpt_process_details '(SADABS; Sheldrick, 1996)'
_exptl_crystal_colour Green--brown
_exptl_crystal_density_diffrn 1.772
_exptl_crystal_density_method 'not measured'
_exptl_crystal_description Cube
_exptl_crystal_F_000 1248
_exptl_crystal_size_max 0.06
_exptl_crystal_size_mid 0.06
_exptl_crystal_size_min 0.06
_refine_diff_density_max 2.604
_refine_diff_density_min -1.775
_refine_ls_extinction_method none
_refine_ls_goodness_of_fit_ref 1.027
_refine_ls_hydrogen_treatment constr
_refine_ls_matrix_type full
_refine_ls_number_parameters 291
_refine_ls_number_reflns 5374
_refine_ls_number_restraints 0
_refine_ls_restrained_S_all 1.027
_refine_ls_R_factor_all 0.0687
_refine_ls_R_factor_gt 0.0432
_refine_ls_shift/su_max 0.001
_refine_ls_shift/su_mean 0.000
_refine_ls_structure_factor_coef Fsqd
_refine_ls_weighting_details 'calc w=1/[\s^2^(Fo^2^)+(0.0453P)^2^+1.5589P] where P=(Fo^2^+2Fc^2^)/3'
_refine_ls_weighting_scheme calc
_refine_ls_wR_factor_gt 0.0933
_refine_ls_wR_factor_ref 0.1043
_reflns_number_gt 3915
_reflns_number_total 5374
_reflns_threshold_expression I>2\s(I)
_cod_data_source_file ci2579.cif
_cod_data_source_block I
_cod_original_cell_volume 2340.4(5)
_cod_original_sg_symbol_H-M 'P 21/n'
_cod_database_code 2218080
_cod_database_fobs_code 2218080

loop_
_symmetry_equiv_pos_as_xyz
'x, y, z'
'-x+1/2, y+1/2, -z+1/2'
'-x, -y, -z'
'x-1/2, -y-1/2, z-1/2'

loop_
_atom_site_type_symbol
_atom_site_label
_atom_site_fract_x
_atom_site_fract_y
_atom_site_fract_z
_atom_site_U_iso_or_equiv
_atom_site_adp_type
_atom_site_calc_flag
_atom_site_refinement_flags
_atom_site_occupancy
Mo Mo1 0.53951(3) 0.10457(4) 0.53870(2) 0.01595(11) Uani d . 1
Mo Mo2 -0.01435(3) 0.62084(4) 0.47776(2) 0.02086(11) Uani d . 1
S S1 0.49151(8) 0.09871(11) 0.39974(6) 0.0174(2) Uani d . 1
S S2 0.00847(9) 0.55650(11) 0.61079(6) 0.0195(2) Uani d . 1
O O1 0.7457(2) -0.0389(3) 0.53895(18) 0.0277(8) Uani d . 1
O O2 -0.2474(2) 0.5238(4) 0.4399(2) 0.0345(9) Uani d . 1
C C1 0.4768(4) 0.2943(4) 0.5899(3) 0.0261(11) Uani d . 1
H H1 0.4026 0.3118 0.5901 0.031 Uiso calc R 1
C C2 0.5256(4) 0.3337(4) 0.5324(3) 0.0262(11) Uani d . 1
H H2 0.4922 0.3862 0.4856 0.031 Uiso calc R 1
C C3 0.6331(4) 0.2982(4) 0.5566(3) 0.0235(10) Uani d . 1
H H3 0.6886 0.3237 0.5309 0.028 Uiso calc R 1
C C4 0.6493(3) 0.2359(4) 0.6296(2) 0.0209(10) Uani d . 1
H H4 0.7183 0.2086 0.6636 0.025 Uiso calc R 1
C C5 0.5531(4) 0.2342(4) 0.6494(2) 0.0223(10) Uani d . 1
H H5 0.5420 0.2022 0.6991 0.027 Uiso calc R 1
C C6 0.6654(4) 0.0091(4) 0.5356(2) 0.0212(10) Uani d . 1
C C7 0.6066(3) 0.1070(5) 0.3651(2) 0.0188(9) Uani d . 1
C C8 0.6512(4) -0.0029(5) 0.3415(3) 0.0253(10) Uani d . 1
H H8 0.6245 -0.0882 0.3471 0.030 Uiso calc R 1
C C9 0.7354(4) 0.0111(5) 0.3093(3) 0.0261(11) Uani d . 1
H H9 0.7648 -0.0653 0.2926 0.031 Uiso calc R 1
C C10 0.7776(4) 0.1338(5) 0.3010(3) 0.0247(10) Uani d . 1
C C11 0.7337(4) 0.2431(5) 0.3263(3) 0.0272(11) Uani d . 1
H H11 0.7625 0.3279 0.3226 0.033 Uiso calc R 1
C C12 0.6477(3) 0.2307(5) 0.3573(2) 0.0213(10) Uani d . 1
H H12 0.6173 0.3072 0.3730 0.026 Uiso calc R 1
C C13 0.8678(4) 0.1468(6) 0.2643(3) 0.0355(13) Uani d . 1
H H13A 0.9059 0.2287 0.2817 0.053 Uiso calc R 1
H H13B 0.8410 0.1486 0.2084 0.053 Uiso calc R 1
H H13C 0.9150 0.0714 0.2792 0.053 Uiso calc R 1
C C14 0.0611(4) 0.7759(5) 0.4160(3) 0.0269(11) Uani d . 1
H H14 0.1135 0.7584 0.3860 0.032 Uiso calc R 1
C C15 -0.0495(4) 0.7844(5) 0.3857(3) 0.0258(11) Uani d . 1
H H15 -0.0881 0.7726 0.3307 0.031 Uiso calc R 1
C C16 -0.0927(4) 0.8291(5) 0.4449(3) 0.0279(11) Uani d . 1
H H16 -0.1679 0.8510 0.4395 0.033 Uiso calc R 1
C C17 -0.0100(4) 0.8469(4) 0.5119(3) 0.0302(12) Uani d . 1
H H17 -0.0172 0.8827 0.5619 0.036 Uiso calc R 1
C C18 0.0835(4) 0.8158(5) 0.4944(3) 0.0276(11) Uani d . 1
H H18 0.1549 0.8274 0.5295 0.033 Uiso calc R 1
C C19 -0.1602(4) 0.5542(5) 0.4557(3) 0.0279(11) Uani d . 1
C C20 -0.1100(3) 0.5593(4) 0.6420(2) 0.0178(9) Uani d . 1
C C21 -0.1885(3) 0.6503(4) 0.6146(3) 0.0225(10) Uani d . 1
H H21 -0.1827 0.7113 0.5759 0.027 Uiso calc R 1
C C22 -0.2757(4) 0.6521(5) 0.6437(3) 0.0232(10) Uani d . 1
H H22 -0.3293 0.7148 0.6242 0.028 Uiso calc R 1
C C23 -0.2869(3) 0.5659(5) 0.6999(3) 0.0217(10) Uani d . 1
C C24 -0.2062(3) 0.4753(4) 0.7287(2) 0.0206(10) Uani d . 1
H H24 -0.2118 0.4152 0.7678 0.025 Uiso calc R 1
C C25 -0.1182(3) 0.4732(4) 0.7002(2) 0.0199(9) Uani d . 1
H H25 -0.0633 0.4126 0.7206 0.024 Uiso calc R 1
C C26 -0.3837(4) 0.5654(5) 0.7300(3) 0.0282(11) Uani d . 1
H H26A -0.4087 0.6561 0.7318 0.042 Uiso calc R 1
H H26B -0.3666 0.5276 0.7818 0.042 Uiso calc R 1
H H26C -0.4383 0.5124 0.6961 0.042 Uiso calc R 1

loop_
_atom_site_aniso_label
_atom_site_aniso_U_11
_atom_site_aniso_U_22
_atom_site_aniso_U_33
_atom_site_aniso_U_12
_atom_site_aniso_U_13
_atom_site_aniso_U_23
Mo1 0.0185(2) 0.01103(19) 0.01885(19) -0.00035(15) 0.00568(15) -0.00125(15)
Mo2 0.0320(2) 0.01180(19) 0.0223(2) 0.00178(17) 0.01341(17) 0.00156(16)
S1 0.0177(5) 0.0141(5) 0.0211(5) 0.0004(4) 0.0062(4) -0.0003(4)
S2 0.0217(6) 0.0178(6) 0.0203(5) -0.0011(4) 0.0077(4) -0.0015(4)
O1 0.0218(18) 0.0253(19) 0.039(2) 0.0060(15) 0.0126(15) 0.0047(15)
O2 0.0170(18) 0.042(2) 0.043(2) -0.0054(16) 0.0061(15) -0.0146(18)
C1 0.031(3) 0.014(2) 0.035(3) 0.004(2) 0.011(2) -0.011(2)
C2 0.042(3) 0.011(2) 0.025(2) 0.000(2) 0.007(2) -0.0026(19)
C3 0.031(3) 0.015(2) 0.023(2) -0.008(2) 0.005(2) -0.0039(18)
C4 0.023(2) 0.016(2) 0.021(2) -0.0067(19) 0.0008(18) -0.0057(18)
C5 0.033(3) 0.014(2) 0.021(2) -0.0059(19) 0.009(2) -0.0046(18)
C6 0.030(3) 0.013(2) 0.020(2) -0.005(2) 0.006(2) 0.0012(18)
C7 0.017(2) 0.022(2) 0.018(2) 0.0009(19) 0.0057(17) 0.0018(19)
C8 0.027(3) 0.019(2) 0.032(3) -0.001(2) 0.012(2) 0.001(2)
C9 0.024(3) 0.028(3) 0.028(3) -0.001(2) 0.009(2) -0.003(2)
C10 0.025(2) 0.030(3) 0.020(2) -0.008(2) 0.0079(19) -0.003(2)
C11 0.033(3) 0.027(3) 0.022(2) -0.010(2) 0.010(2) 0.001(2)
C12 0.029(2) 0.017(2) 0.018(2) 0.0010(19) 0.0062(19) 0.0025(18)
C13 0.037(3) 0.040(3) 0.035(3) -0.011(2) 0.019(2) -0.009(2)
C14 0.035(3) 0.017(2) 0.032(3) 0.000(2) 0.016(2) 0.008(2)
C15 0.038(3) 0.015(2) 0.028(3) 0.005(2) 0.013(2) 0.0070(19)
C16 0.030(3) 0.016(2) 0.042(3) 0.004(2) 0.017(2) 0.005(2)
C17 0.062(4) 0.008(2) 0.030(3) -0.002(2) 0.027(3) 0.0018(19)
C18 0.039(3) 0.015(2) 0.030(3) -0.006(2) 0.010(2) 0.004(2)
C19 0.036(3) 0.023(3) 0.028(3) 0.003(2) 0.015(2) -0.003(2)
C20 0.019(2) 0.015(2) 0.019(2) -0.0018(17) 0.0052(18) -0.0048(17)
C21 0.030(3) 0.017(2) 0.023(2) 0.0026(19) 0.011(2) 0.0028(18)
C22 0.028(2) 0.018(2) 0.024(2) 0.005(2) 0.0067(19) -0.0032(19)
C23 0.024(2) 0.019(2) 0.023(2) -0.0015(19) 0.0082(19) -0.0089(19)
C24 0.028(2) 0.014(2) 0.021(2) -0.0013(19) 0.0070(19) 0.0002(18)
C25 0.022(2) 0.016(2) 0.021(2) 0.0028(18) 0.0041(18) -0.0015(18)
C26 0.025(3) 0.026(3) 0.035(3) 0.000(2) 0.010(2) -0.002(2)

loop_
_atom_type_symbol
_atom_type_description
_atom_type_scat_dispersion_real
_atom_type_scat_dispersion_imag
_atom_type_scat_source
C C 0.0033 0.0016 'International Tables Vol C Tables 4.2.6.8 and 6.1.1.4'
H H 0.0000 0.0000 'International Tables Vol C Tables 4.2.6.8 and 6.1.1.4'
O O 0.0106 0.0060 'International Tables Vol C Tables 4.2.6.8 and 6.1.1.4'
S S 0.1246 0.1234 'International Tables Vol C Tables 4.2.6.8 and 6.1.1.4'
Mo Mo -1.6832 0.6857 'International Tables Vol C Tables 4.2.6.8 and 6.1.1.4'

loop_
_geom_angle_atom_site_label_1
_geom_angle_atom_site_label_2
_geom_angle_atom_site_label_3
_geom_angle_site_symmetry_1
_geom_angle_site_symmetry_3
_geom_angle
C6 Mo1 C3 . . 89.65(18)
C6 Mo1 C4 . . 85.36(17)
C3 Mo1 C4 . . 36.02(15)
C6 Mo1 C2 . . 123.59(18)
C3 Mo1 C2 . . 35.81(16)
C4 Mo1 C2 . . 59.25(16)
C6 Mo1 C5 . . 115.04(17)
C3 Mo1 C5 . . 58.96(16)
C4 Mo1 C5 . . 35.11(15)
C2 Mo1 C5 . . 58.27(16)
C6 Mo1 C1 . . 143.52(17)
C3 Mo1 C1 . . 58.91(17)
C4 Mo1 C1 . . 58.47(16)
C2 Mo1 C1 . . 34.99(16)
C5 Mo1 C1 . . 34.63(16)
C6 Mo1 S1 . . 87.53(13)
C3 Mo1 S1 . . 98.92(11)
C4 Mo1 S1 . . 134.23(11)
C2 Mo1 S1 . . 88.70(12)
C5 Mo1 S1 . . 146.32(12)
C1 Mo1 S1 . . 113.43(12)
C6 Mo1 S1 . 3_656 80.65(13)
C3 Mo1 S1 . 3_656 144.04(11)
C4 Mo1 S1 . 3_656 108.29(11)
C2 Mo1 S1 . 3_656 148.06(12)
C5 Mo1 S1 . 3_656 94.04(11)
C1 Mo1 S1 . 3_656 113.10(12)
S1 Mo1 S1 . 3_656 115.00(3)
C6 Mo1 Mo1 . 3_656 78.96(13)
C3 Mo1 Mo1 . 3_656 153.86(12)
C4 Mo1 Mo1 . 3_656 160.22(12)
C2 Mo1 Mo1 . 3_656 140.25(12)
C5 Mo1 Mo1 . 3_656 147.12(11)
C1 Mo1 Mo1 . 3_656 137.32(12)
S1 Mo1 Mo1 . 3_656 57.53(3)
S1 Mo1 Mo1 3_656 3_656 57.47(3)
C19 Mo2 C14 . . 131.04(19)
C19 Mo2 C15 . . 95.41(19)
C14 Mo2 C15 . . 36.11(16)
C19 Mo2 C18 . . 142.23(19)
C14 Mo2 C18 . . 35.85(16)
C15 Mo2 C18 . . 59.24(17)
C19 Mo2 C16 . . 84.92(19)
C14 Mo2 C16 . . 58.97(17)
C15 Mo2 C16 . . 35.15(16)
C18 Mo2 C16 . . 58.02(17)
C19 Mo2 C17 . . 109.75(19)
C14 Mo2 C17 . . 58.68(17)
C15 Mo2 C17 . . 58.62(16)
C18 Mo2 C17 . . 34.35(17)
C16 Mo2 C17 . . 34.91(17)
C19 Mo2 S2 . 3_566 79.05(14)
C14 Mo2 S2 . 3_566 95.51(13)
C15 Mo2 S2 . 3_566 95.34(12)
C18 Mo2 S2 . 3_566 126.98(12)
C16 Mo2 S2 . 3_566 125.83(13)
C17 Mo2 S2 . 3_566 152.53(11)
C19 Mo2 S2 . . 88.51(14)
C14 Mo2 S2 . . 134.69(13)
C15 Mo2 S2 . . 148.71(12)
C18 Mo2 S2 . . 100.11(12)
C16 Mo2 S2 . . 115.04(12)
C17 Mo2 S2 . . 90.83(12)
S2 Mo2 S2 3_566 . 115.85(3)
C19 Mo2 Mo2 . 3_566 78.29(15)
C14 Mo2 Mo2 . 3_566 138.92(12)
C15 Mo2 Mo2 . 3_566 153.36(12)
C18 Mo2 Mo2 . 3_566 136.94(13)
C16 Mo2 Mo2 . 3_566 161.67(12)
C17 Mo2 Mo2 . 3_566 147.90(12)
S2 Mo2 Mo2 3_566 3_566 58.12(3)
S2 Mo2 Mo2 . 3_566 57.72(3)
C7 S1 Mo1 . . 109.82(14)
C7 S1 Mo1 . 3_656 117.34(15)
Mo1 S1 Mo1 . 3_656 65.00(3)
C20 S2 Mo2 . 3_566 113.39(14)
C20 S2 Mo2 . . 114.07(14)
Mo2 S2 Mo2 3_566 . 64.15(3)
C5 C1 C2 . . 107.9(4)
C5 C1 Mo1 . . 72.1(3)
C2 C1 Mo1 . . 70.8(3)
C5 C1 H1 . . 126.0
C2 C1 H1 . . 126.0
Mo1 C1 H1 . . 126.0
C1 C2 C3 . . 108.2(4)
C1 C2 Mo1 . . 74.2(3)
C3 C2 Mo1 . . 70.9(3)
C1 C2 H2 . . 125.7
C3 C2 H2 . . 125.7
Mo1 C2 H2 . . 125.7
C2 C3 C4 . . 107.3(4)
C2 C3 Mo1 . . 73.3(3)
C4 C3 Mo1 . . 72.5(2)
C2 C3 H3 . . 126.1
C4 C3 H3 . . 126.1
Mo1 C3 H3 . . 126.1
C5 C4 C3 . . 107.9(4)
C5 C4 Mo1 . . 74.2(2)
C3 C4 Mo1 . . 71.5(2)
C5 C4 H4 . . 125.8
C3 C4 H4 . . 125.8
Mo1 C4 H4 . . 125.8
C1 C5 C4 . . 108.6(4)
C1 C5 Mo1 . . 73.3(2)
C4 C5 Mo1 . . 70.6(2)
C1 C5 H5 . . 125.6
C4 C5 H5 . . 125.6
Mo1 C5 H5 . . 125.6
O1 C6 Mo1 . . 173.3(4)
C8 C7 C12 . . 119.1(4)
C8 C7 S1 . . 122.7(4)
C12 C7 S1 . . 118.0(3)
C7 C8 C9 . . 120.0(4)
C7 C8 H8 . . 120.0
C9 C8 H8 . . 120.0
C10 C9 C8 . . 121.7(5)
C10 C9 H9 . . 119.2
C8 C9 H9 . . 119.2
C11 C10 C9 . . 117.9(4)
C11 C10 C13 . . 121.4(4)
C9 C10 C13 . . 120.7(4)
C10 C11 C12 . . 121.0(5)
C10 C11 H11 . . 119.5
C12 C11 H11 . . 119.5
C7 C12 C11 . . 120.2(4)
C7 C12 H12 . . 119.9
C11 C12 H12 . . 119.9
C10 C13 H13A . . 109.5
C10 C13 H13B . . 109.5
H13A C13 H13B . . 109.5
C10 C13 H13C . . 109.5
H13A C13 H13C . . 109.5
H13B C13 H13C . . 109.5
C15 C14 C18 . . 107.1(4)
C15 C14 Mo2 . . 72.3(3)
C18 C14 Mo2 . . 73.7(3)
C15 C14 H14 . . 126.2
C18 C14 H14 . . 126.2
Mo2 C14 H14 . . 126.2
C16 C15 C14 . . 107.8(4)
C16 C15 Mo2 . . 74.4(3)
C14 C15 Mo2 . . 71.6(3)
C16 C15 H15 . . 125.9
C14 C15 H15 . . 125.9
Mo2 C15 H15 . . 125.9
C15 C16 C17 . . 108.1(4)
C15 C16 Mo2 . . 70.4(3)
C17 C16 Mo2 . . 72.9(3)
C15 C16 H16 . . 125.9
C17 C16 H16 . . 125.9
Mo2 C16 H16 . . 125.9
C18 C17 C16 . . 108.4(4)
C18 C17 Mo2 . . 71.7(3)
C16 C17 Mo2 . . 72.2(3)
C18 C17 H17 . . 125.7
C16 C17 H17 . . 125.7
Mo2 C17 H17 . . 125.7
C17 C18 C14 . . 108.5(4)
C17 C18 Mo2 . . 74.0(3)
C14 C18 Mo2 . . 70.5(3)
C17 C18 H18 . . 125.6
C14 C18 H18 . . 125.6
Mo2 C18 H18 . . 125.6
O2 C19 Mo2 . . 175.0(4)
C21 C20 C25 . . 119.4(4)
C21 C20 S2 . . 122.3(3)
C25 C20 S2 . . 118.0(3)
C20 C21 C22 . . 119.8(4)
C20 C21 H21 . . 120.1
C22 C21 H21 . . 120.1
C23 C22 C21 . . 121.9(4)
C23 C22 H22 . . 119.0
C21 C22 H22 . . 119.0
C22 C23 C24 . . 118.2(4)
C22 C23 C26 . . 121.8(4)
C24 C23 C26 . . 120.0(4)
C25 C24 C23 . . 120.3(4)
C25 C24 H24 . . 119.8
C23 C24 H24 . . 119.8
C24 C25 C20 . . 120.3(4)
C24 C25 H25 . . 119.8
C20 C25 H25 . . 119.8
C23 C26 H26A . . 109.5
C23 C26 H26B . . 109.5
H26A C26 H26B . . 109.5
C23 C26 H26C . . 109.5
H26A C26 H26C . . 109.5
H26B C26 H26C . . 109.5

loop_
_geom_bond_atom_site_label_1
_geom_bond_atom_site_label_2
_geom_bond_site_symmetry_2
_geom_bond_distance
_geom_bond_publ_flag
Mo1 C6 . 1.941(5) ?
Mo1 C3 . 2.299(4) ?
Mo1 C4 . 2.312(4) ?
Mo1 C2 . 2.330(5) ?
Mo1 C5 . 2.359(4) ?
Mo1 C1 . 2.374(4) ?
Mo1 S1 . 2.4240(10) yes
Mo1 S1 3_656 2.4250(10) yes
Mo1 Mo1 3_656 2.6052(8) yes
Mo2 C19 . 1.988(5) ?
Mo2 C14 . 2.298(5) ?
Mo2 C15 . 2.308(4) ?
Mo2 C18 . 2.340(5) ?
Mo2 C16 . 2.359(5) ?
Mo2 C17 . 2.370(5) ?
Mo2 S2 . 2.4300(10) yes
Mo2 S2 3_566 2.4190(10) yes
Mo2 Mo2 3_566 2.5751(8) yes
S1 C7 . 1.792(4) ?
S1 Mo1 3_656 2.4252(12) ?
S2 C20 . 1.799(4) ?
S2 Mo2 3_566 2.4192(12) ?
O1 C6 . 1.157(5) ?
O2 C19 . 1.159(6) ?
C1 C5 . 1.409(6) ?
C1 C2 . 1.414(7) ?
C1 H1 . 1.00 ?
C2 C3 . 1.423(6) ?
C2 H2 . 1.00 ?
C3 C4 . 1.426(6) ?
C3 H3 . 1.00 ?
C4 C5 . 1.410(6) ?
C4 H4 . 1.00 ?
C5 H5 . 1.00 ?
C7 C8 . 1.380(6) ?
C7 C12 . 1.388(6) ?
C8 C9 . 1.390(6) ?
C8 H8 . 0.95 ?
C9 C10 . 1.388(7) ?
C9 H9 . 0.95 ?
C10 C11 . 1.381(7) ?
C10 C13 . 1.513(6) ?
C11 C12 . 1.398(6) ?
C11 H11 . 0.95 ?
C12 H12 . 0.95 ?
C13 H13A . 0.98 ?
C13 H13B . 0.98 ?
C13 H13C . 0.98 ?
C14 C15 . 1.428(7) ?
C14 C18 . 1.428(7) ?
C14 H14 . 1.00 ?
C15 C16 . 1.410(6) ?
C15 H15 . 1.00 ?
C16 C17 . 1.419(7) ?
C16 H16 . 1.00 ?
C17 C18 . 1.391(7) ?
C17 H17 . 1.00 ?
C18 H18 . 1.00 ?
C20 C21 . 1.382(6) ?
C20 C25 . 1.391(6) ?
C21 C22 . 1.387(6) ?
C21 H21 . 0.95 ?
C22 C23 . 1.376(6) ?
C22 H22 . 0.95 ?
C23 C24 . 1.403(6) ?
C23 C26 . 1.516(6) ?
C24 C25 . 1.390(6) ?
C24 H24 . 0.95 ?
C25 H25 . 0.95 ?
C26 H26A . 0.98 ?
C26 H26B . 0.98 ?
C26 H26C . 0.98 ?

loop_
_geom_torsion_atom_site_label_1
_geom_torsion_atom_site_label_2
_geom_torsion_atom_site_label_3
_geom_torsion_atom_site_label_4
_geom_torsion_site_symmetry_1
_geom_torsion_site_symmetry_4
_geom_torsion
C6 Mo1 S1 C7 . . -33.3(2)
C3 Mo1 S1 C7 . . 56.0(2)
C4 Mo1 S1 C7 . . 47.8(2)
C2 Mo1 S1 C7 . . 90.4(2)
C5 Mo1 S1 C7 . . 101.1(3)
C1 Mo1 S1 C7 . . 115.9(2)
S1 Mo1 S1 C7 3_656 . -111.75(17)
Mo1 Mo1 S1 C7 3_656 . -111.75(17)
C6 Mo1 S1 Mo1 . 3_656 78.49(13)
C3 Mo1 S1 Mo1 . 3_656 167.74(12)
C4 Mo1 S1 Mo1 . 3_656 159.57(16)
C2 Mo1 S1 Mo1 . 3_656 -157.81(13)
C5 Mo1 S1 Mo1 . 3_656 -147.2(2)
C1 Mo1 S1 Mo1 . 3_656 -132.37(13)
S1 Mo1 S1 Mo1 3_656 3_656 0.0
C19 Mo2 S2 C20 . . -28.4(2)
C14 Mo2 S2 C20 . . 125.5(2)
C15 Mo2 S2 C20 . . 69.6(3)
C18 Mo2 S2 C20 . . 114.6(2)
C16 Mo2 S2 C20 . . 55.3(2)
C17 Mo2 S2 C20 . . 81.3(2)
S2 Mo2 S2 C20 3_566 . -105.47(16)
Mo2 Mo2 S2 C20 3_566 . -105.47(16)
C19 Mo2 S2 Mo2 . 3_566 77.08(14)
C14 Mo2 S2 Mo2 . 3_566 -129.00(17)
C15 Mo2 S2 Mo2 . 3_566 175.1(2)
C18 Mo2 S2 Mo2 . 3_566 -139.93(13)
C16 Mo2 S2 Mo2 . 3_566 160.76(14)
C17 Mo2 S2 Mo2 . 3_566 -173.19(13)
S2 Mo2 S2 Mo2 3_566 3_566 0.0
C6 Mo1 C1 C5 . . -45.1(4)
C3 Mo1 C1 C5 . . -79.2(3)
C4 Mo1 C1 C5 . . -36.8(3)
C2 Mo1 C1 C5 . . -117.1(4)
S1 Mo1 C1 C5 . . -165.6(2)
S1 Mo1 C1 C5 3_656 . 61.1(3)
Mo1 Mo1 C1 C5 3_656 . 127.6(2)
C6 Mo1 C1 C2 . . 72.0(4)
C3 Mo1 C1 C2 . . 37.8(3)
C4 Mo1 C1 C2 . . 80.2(3)
C5 Mo1 C1 C2 . . 117.1(4)
S1 Mo1 C1 C2 . . -48.5(3)
S1 Mo1 C1 C2 3_656 . 178.2(2)
Mo1 Mo1 C1 C2 3_656 . -115.4(3)
C5 C1 C2 C3 . . -0.3(5)
Mo1 C1 C2 C3 . . -63.2(3)
C5 C1 C2 Mo1 . . 63.0(3)
C6 Mo1 C2 C1 . . -137.3(3)
C3 Mo1 C2 C1 . . -116.2(4)
C4 Mo1 C2 C1 . . -77.8(3)
C5 Mo1 C2 C1 . . -36.5(3)
S1 Mo1 C2 C1 . . 136.6(3)
S1 Mo1 C2 C1 3_656 . -3.1(4)
Mo1 Mo1 C2 C1 3_656 . 106.7(3)
C6 Mo1 C2 C3 . . -21.1(3)
C4 Mo1 C2 C3 . . 38.4(3)
C5 Mo1 C2 C3 . . 79.7(3)
C1 Mo1 C2 C3 . . 116.2(4)
S1 Mo1 C2 C3 . . -107.2(3)
S1 Mo1 C2 C3 3_656 . 113.1(3)
Mo1 Mo1 C2 C3 3_656 . -137.1(2)
C1 C2 C3 C4 . . 0.4(5)
Mo1 C2 C3 C4 . . -65.0(3)
C1 C2 C3 Mo1 . . 65.4(3)
C6 Mo1 C3 C2 . . 162.6(3)
C4 Mo1 C3 C2 . . -114.9(4)
C5 Mo1 C3 C2 . . -77.6(3)
C1 Mo1 C3 C2 . . -36.9(3)
S1 Mo1 C3 C2 . . 75.1(3)
S1 Mo1 C3 C2 3_656 . -124.0(2)
Mo1 Mo1 C3 C2 3_656 . 99.1(3)
C6 Mo1 C3 C4 . . -82.6(3)
C2 Mo1 C3 C4 . . 114.9(4)
C5 Mo1 C3 C4 . . 37.3(3)
C1 Mo1 C3 C4 . . 77.9(3)
S1 Mo1 C3 C4 . . -170.0(2)
S1 Mo1 C3 C4 3_656 . -9.1(4)
Mo1 Mo1 C3 C4 3_656 . -146.0(2)
C2 C3 C4 C5 . . -0.3(5)
Mo1 C3 C4 C5 . . -65.8(3)
C2 C3 C4 Mo1 . . 65.5(3)
C6 Mo1 C4 C5 . . -148.6(3)
C3 Mo1 C4 C5 . . 115.6(4)
C2 Mo1 C4 C5 . . 77.4(3)
C1 Mo1 C4 C5 . . 36.3(3)
S1 Mo1 C4 C5 . . 129.4(2)
S1 Mo1 C4 C5 3_656 . -70.1(3)
Mo1 Mo1 C4 C5 3_656 . -111.1(4)
C6 Mo1 C4 C3 . . 95.8(3)
C2 Mo1 C4 C3 . . -38.1(3)
C5 Mo1 C4 C3 . . -115.6(4)
C1 Mo1 C4 C3 . . -79.3(3)
S1 Mo1 C4 C3 . . 13.8(3)
S1 Mo1 C4 C3 3_656 . 174.4(2)
Mo1 Mo1 C4 C3 3_656 . 133.3(3)
C2 C1 C5 C4 . . 0.1(5)
Mo1 C1 C5 C4 . . 62.2(3)
C2 C1 C5 Mo1 . . -62.1(3)
C3 C4 C5 C1 . . 0.2(5)
Mo1 C4 C5 C1 . . -63.9(3)
C3 C4 C5 Mo1 . . 64.0(3)
C6 Mo1 C5 C1 . . 152.3(3)
C3 Mo1 C5 C1 . . 79.1(3)
C4 Mo1 C5 C1 . . 117.3(4)
C2 Mo1 C5 C1 . . 36.9(3)
S1 Mo1 C5 C1 . . 24.3(4)
S1 Mo1 C5 C1 3_656 . -126.1(3)
Mo1 Mo1 C5 C1 3_656 . -98.2(3)
C6 Mo1 C5 C4 . . 35.0(3)
C3 Mo1 C5 C4 . . -38.2(3)
C2 Mo1 C5 C4 . . -80.5(3)
C1 Mo1 C5 C4 . . -117.3(4)
S1 Mo1 C5 C4 . . -93.0(3)
S1 Mo1 C5 C4 3_656 . 116.5(3)
Mo1 Mo1 C5 C4 3_656 . 144.4(2)
Mo1 S1 C7 C8 . . 100.0(4)
Mo1 S1 C7 C8 3_656 . 28.6(4)
Mo1 S1 C7 C12 . . -84.4(3)
Mo1 S1 C7 C12 3_656 . -155.8(3)
C12 C7 C8 C9 . . -0.8(7)
S1 C7 C8 C9 . . 174.7(3)
C7 C8 C9 C10 . . 0.8(7)
C8 C9 C10 C11 . . 0.5(7)
C8 C9 C10 C13 . . -178.8(4)
C9 C10 C11 C12 . . -1.8(7)
C13 C10 C11 C12 . . 177.4(4)
C8 C7 C12 C11 . . -0.5(6)
S1 C7 C12 C11 . . -176.3(3)
C10 C11 C12 C7 . . 1.9(7)
C19 Mo2 C14 C15 . . 11.2(4)
C18 Mo2 C14 C15 . . -114.5(4)
C16 Mo2 C14 C15 . . -37.4(3)
C17 Mo2 C14 C15 . . -78.4(3)
S2 Mo2 C14 C15 3_566 . 91.5(3)
S2 Mo2 C14 C15 . . -133.1(2)
Mo2 Mo2 C14 C15 3_566 . 137.3(2)
C19 Mo2 C14 C18 . . 125.8(3)
C15 Mo2 C14 C18 . . 114.5(4)
C16 Mo2 C14 C18 . . 77.1(3)
C17 Mo2 C14 C18 . . 36.1(3)
S2 Mo2 C14 C18 3_566 . -153.9(3)
S2 Mo2 C14 C18 . . -18.6(4)
Mo2 Mo2 C14 C18 3_566 . -108.1(3)
C18 C14 C15 C16 . . 0.2(5)
Mo2 C14 C15 C16 . . 66.2(3)
C18 C14 C15 Mo2 . . -66.0(3)
C19 Mo2 C15 C16 . . 73.2(3)
C14 Mo2 C15 C16 . . -115.3(4)
C18 Mo2 C15 C16 . . -77.0(3)
C17 Mo2 C15 C16 . . -36.7(3)
S2 Mo2 C15 C16 3_566 . 152.7(3)
S2 Mo2 C15 C16 . . -22.9(4)
Mo2 Mo2 C15 C16 3_566 . 147.8(3)
C19 Mo2 C15 C14 . . -171.5(3)
C18 Mo2 C15 C14 . . 38.3(3)
C16 Mo2 C15 C14 . . 115.3(4)
C17 Mo2 C15 C14 . . 78.6(3)
S2 Mo2 C15 C14 3_566 . -92.0(3)
S2 Mo2 C15 C14 . . 92.4(3)
Mo2 Mo2 C15 C14 3_566 . -96.9(4)
C14 C15 C16 C17 . . -0.6(5)
Mo2 C15 C16 C17 . . 63.6(3)
C14 C15 C16 Mo2 . . -64.3(3)
C19 Mo2 C16 C15 . . -106.9(3)
C14 Mo2 C16 C15 . . 38.4(3)
C18 Mo2 C16 C15 . . 80.7(3)
C17 Mo2 C16 C15 . . 117.0(4)
S2 Mo2 C16 C15 3_566 . -34.3(3)
S2 Mo2 C16 C15 . . 167.1(3)
Mo2 Mo2 C16 C15 3_566 . -130.5(4)
C19 Mo2 C16 C17 . . 136.1(3)
C14 Mo2 C16 C17 . . -78.6(3)
C15 Mo2 C16 C17 . . -117.0(4)
C18 Mo2 C16 C17 . . -36.3(3)
S2 Mo2 C16 C17 3_566 . -151.4(2)
S2 Mo2 C16 C17 . . 50.1(3)
Mo2 Mo2 C16 C17 3_566 . 112.4(4)
C15 C16 C17 C18 . . 0.9(5)
Mo2 C16 C17 C18 . . 62.9(3)
C15 C16 C17 Mo2 . . -62.0(3)
C19 Mo2 C17 C18 . . -164.4(3)
C14 Mo2 C17 C18 . . -37.7(3)
C15 Mo2 C17 C18 . . -80.3(3)
C16 Mo2 C17 C18 . . -117.2(4)
S2 Mo2 C17 C18 3_566 . -59.8(4)
S2 Mo2 C17 C18 . . 106.9(3)
Mo2 Mo2 C17 C18 3_566 . 96.0(3)
C19 Mo2 C17 C16 . . -47.2(3)
C14 Mo2 C17 C16 . . 79.5(3)
C15 Mo2 C17 C16 . . 36.9(3)
C18 Mo2 C17 C16 . . 117.2(4)
S2 Mo2 C17 C16 3_566 . 57.4(4)
S2 Mo2 C17 C16 . . -136.0(3)
Mo2 Mo2 C17 C16 3_566 . -146.8(2)
C16 C17 C18 C14 . . -0.8(5)
Mo2 C17 C18 C14 . . 62.4(3)
C16 C17 C18 Mo2 . . -63.2(3)
C15 C14 C18 C17 . . 0.4(5)
Mo2 C14 C18 C17 . . -64.7(3)
C15 C14 C18 Mo2 . . 65.1(3)
C19 Mo2 C18 C17 . . 24.4(4)
C14 Mo2 C18 C17 . . 116.9(4)
C15 Mo2 C18 C17 . . 78.3(3)
C16 Mo2 C18 C17 . . 36.9(3)
S2 Mo2 C18 C17 3_566 . 150.1(2)
S2 Mo2 C18 C17 . . -76.4(3)
Mo2 Mo2 C18 C17 3_566 . -129.3(3)
C19 Mo2 C18 C14 . . -92.5(4)
C15 Mo2 C18 C14 . . -38.6(3)
C16 Mo2 C18 C14 . . -80.0(3)
C17 Mo2 C18 C14 . . -116.9(4)
S2 Mo2 C18 C14 3_566 . 33.2(3)
S2 Mo2 C18 C14 . . 166.7(3)
Mo2 Mo2 C18 C14 3_566 . 113.8(3)
Mo2 S2 C20 C21 3_566 . -104.6(4)
Mo2 S2 C20 C21 . . -33.7(4)
Mo2 S2 C20 C25 3_566 . 80.6(3)
Mo2 S2 C20 C25 . . 151.6(3)
C25 C20 C21 C22 . . -2.0(7)
S2 C20 C21 C22 . . -176.6(3)
C20 C21 C22 C23 . . 0.3(7)
C21 C22 C23 C24 . . 0.9(7)
C21 C22 C23 C26 . . -178.2(4)
C22 C23 C24 C25 . . -0.5(6)
C26 C23 C24 C25 . . 178.6(4)
C23 C24 C25 C20 . . -1.1(7)
C21 C20 C25 C24 . . 2.3(6)
S2 C20 C25 C24 . . 177.2(3)
